data_2105945
loop_
_publ_author_name
'Merkens, Carina'
'Truong, Khai-Nghi'
'Englert, Ulli'

_publ_section_title
;
 3-(4-Pyridyl)-acetylacetone -- a fully featured substituted pyridine and
 a flexible linker for complex materials
;
_journal_coeditor_code BM5063
_journal_issue 4
_journal_name_full 'Acta Crystallographica Section B'
_journal_page_first 705
_journal_page_last 713
_journal_paper_doi 10.1107/S2052520614006210
_journal_volume 70
_journal_year 2014
_chemical_formula_moiety 'C30 H33 Cd2 Cl4 N3 O6'
_chemical_formula_sum 'C30 H33 Cd2 Cl4 N3 O6'
_chemical_formula_weight 898.21
_chemical_name_common 1
_space_group_crystal_system triclinic
_space_group_IT_number 2
_space_group_name_Hall '-P 1'
_space_group_name_H-M_alt 'P -1'
_symmetry_space_group_name_Hall '-P 1'
_symmetry_space_group_name_H-M 'P -1'
_atom_sites_solution_hydrogens mixed
_atom_sites_solution_primary heavy
_audit_creation_method SHELXL-2013
_cell_angle_alpha 63.4935(11)
_cell_angle_beta 84.0016(13)
_cell_angle_gamma 81.8575(12)
_cell_formula_units_Z 2
_cell_length_a 9.8304(8)
_cell_length_b 13.7388(11)
_cell_length_c 14.8816(12)
_cell_measurement_reflns_used 3427
_cell_measurement_temperature 100(2)
_cell_measurement_theta_max 28.34
_cell_measurement_theta_min 2.50
_cell_volume 1778.5(2)
_computing_cell_refinement 'Bruker SAINT'
_computing_data_collection 'Bruker SAMRT'
_computing_data_reduction 'Bruker SAINT'
_computing_structure_refinement 'SHELXL-2013 (Sheldrick, 2013)'
_computing_structure_solution SHELXS-97
_diffrn_ambient_temperature 100(2)
_diffrn_measured_fraction_theta_full 0.996
_diffrn_measured_fraction_theta_max 0.970
_diffrn_measurement_device_type 'CCD area detector'
_diffrn_measurement_method 'omega scans'
_diffrn_radiation_type MoK\a
_diffrn_radiation_wavelength 0.71073
_diffrn_reflns_av_R_equivalents 0.0479
_diffrn_reflns_limit_h_max 13
_diffrn_reflns_limit_h_min -13
_diffrn_reflns_limit_k_max 19
_diffrn_reflns_limit_k_min -19
_diffrn_reflns_limit_l_max 20
_diffrn_reflns_limit_l_min -20
_diffrn_reflns_number 26747
_diffrn_reflns_theta_full 28.500
_diffrn_reflns_theta_max 29.905
_diffrn_reflns_theta_min 2.095
_exptl_absorpt_coefficient_mu 1.540
_exptl_absorpt_correction_T_max 0.7459
_exptl_absorpt_correction_T_min 0.6318
_exptl_absorpt_correction_type multi-scan
_exptl_absorpt_process_details SADABS
_exptl_crystal_colour colorless
_exptl_crystal_density_diffrn 1.677
_exptl_crystal_description needle
_exptl_crystal_F_000 892
_exptl_crystal_size_max 0.290
_exptl_crystal_size_mid 0.080
_exptl_crystal_size_min 0.060
_refine_diff_density_max 0.737
_refine_diff_density_min -0.544
_refine_ls_extinction_method none
_refine_ls_goodness_of_fit_ref 1.030
_refine_ls_hydrogen_treatment mixed
_refine_ls_matrix_type full
_refine_ls_number_parameters 421
_refine_ls_number_reflns 9968
_refine_ls_number_restraints 3
_refine_ls_restrained_S_all 1.031
_refine_ls_R_factor_all 0.0521
_refine_ls_R_factor_gt 0.0370
_refine_ls_shift/su_max 0.001
_refine_ls_shift/su_mean 0.000
_refine_ls_structure_factor_coef Fsqd
_refine_ls_weighting_details
;
 w=1/[\s^2^(Fo^2^)+(0.0241P)^2^]
 where P=(Fo^2^+2Fc^2^)/3
;
_refine_ls_weighting_scheme calc
_refine_ls_wR_factor_gt 0.0719
_refine_ls_wR_factor_ref 0.0786
_reflns_number_gt 7972
_reflns_number_total 9968
_reflns_threshold_expression 'I > 2\s(I)'
_cod_data_source_file bm5063sup1.cif
_cod_data_source_block 1
_cod_database_code 2105945
_cod_database_fobs_code 2105945
_shelx_space_group_comment
;
The symmetry employed for this shelxl refinement is uniquely defined
by the following loop, which should always be used as a source of
symmetry information in preference to the above space-group names.
They are only intended as comments.
;
_shelx_estimated_absorpt_t_min 0.664
_shelx_estimated_absorpt_t_max 0.913
_shelxl_version_number 20.13

loop_
_space_group_symop_operation_xyz
'x, y, z'
'-x, -y, -z'

loop_
_atom_site_type_symbol
_atom_site_label
_atom_site_fract_x
_atom_site_fract_y
_atom_site_fract_z
_atom_site_U_iso_or_equiv
_atom_site_adp_type
_atom_site_calc_flag
_atom_site_occupancy
Cd Cd1 0.50443(2) 0.05368(2) 0.35685(2) 0.01277(5) Uani d 1
Cd Cd2 0.15023(2) 0.07845(2) 0.49986(2) 0.01286(5) Uani d 1
Cl Cl1 0.35930(7) -0.08333(5) 0.51401(5) 0.01328(13) Uani d 1
Cl Cl2 0.30590(7) 0.20222(5) 0.35240(5) 0.01551(14) Uani d 1
Cl Cl3 0.28795(7) 0.08664(6) 0.63691(5) 0.01653(14) Uani d 1
Cl Cl4 0.01156(7) 0.05557(5) 0.36904(5) 0.01549(14) Uani d 1
O O1 0.1299(2) -0.10925(19) -0.06145(17) 0.0307(6) Uani d 1
O O2 -0.0320(3) -0.1808(2) 0.08470(18) 0.0306(6) Uani d 1
H H2D 0.009(3) -0.162(3) 0.0278(17) 0.037 Uiso d 1
O O3 0.8559(3) 0.5588(2) -0.18904(19) 0.0452(7) Uani d 1
H H3D 0.868(4) 0.600(3) -0.160(3) 0.054 Uiso d 1
O O4 0.8571(3) 0.6459(2) -0.0755(2) 0.0465(7) Uani d 1
O O5 -0.5520(2) 0.55950(18) 0.32619(19) 0.0301(6) Uani d 1
H H5D -0.533(4) 0.601(2) 0.351(2) 0.036 Uiso d 1
O O6 -0.4417(2) 0.66111(17) 0.39087(18) 0.0283(5) Uani d 1
N N1 0.3871(2) 0.00479(19) 0.25611(17) 0.0143(5) Uani d 1
N N2 0.6033(3) 0.19701(19) 0.21866(18) 0.0177(5) Uani d 1
N N3 -0.0091(2) 0.23090(18) 0.48202(17) 0.0147(5) Uani d 1
C C1 -0.0101(4) -0.1713(3) 0.2366(3) 0.0330(8) Uani d 1
H H1A -0.0990 -0.2010 0.2512 0.049 Uiso calc 1
H H1B -0.0205 -0.1033 0.2441 0.049 Uiso calc 1
H H1C 0.0569 -0.2245 0.2835 0.049 Uiso calc 1
C C2 0.0389(3) -0.1487(3) 0.1319(2) 0.0226(7) Uani d 1
C C3 0.1587(3) -0.0961(2) 0.0873(2) 0.0185(6) Uani d 1
C C4 0.1994(3) -0.0771(3) -0.0116(2) 0.0230(7) Uani d 1
C C5 0.3214(4) -0.0197(3) -0.0668(3) 0.0337(8) Uani d 1
H H5A 0.3186 -0.0006 -0.1384 0.050 Uiso calc 1
H H5B 0.4057 -0.0678 -0.0400 0.050 Uiso calc 1
H H5C 0.3203 0.0472 -0.0582 0.050 Uiso calc 1
C C6 0.2393(3) -0.0607(2) 0.1451(2) 0.0164(6) Uani d 1
C C7 0.2049(3) 0.0395(3) 0.1478(2) 0.0241(7) Uani d 1
H H7 0.1303 0.0881 0.1111 0.029 Uiso calc 1
C C8 0.2800(3) 0.0681(2) 0.2044(2) 0.0206(7) Uani d 1
H H8 0.2537 0.1364 0.2064 0.025 Uiso calc 1
C C9 0.4215(3) -0.0925(2) 0.2543(2) 0.0194(6) Uani d 1
H H9 0.4976 -0.1388 0.2909 0.023 Uiso calc 1
C C10 0.3497(3) -0.1273(2) 0.2007(2) 0.0220(7) Uani d 1
H H10 0.3760 -0.1972 0.2020 0.026 Uiso calc 1
C C11 0.7779(4) 0.3892(3) -0.1410(3) 0.0438(10) Uani d 1
H H11A 0.6994 0.4150 -0.1843 0.066 Uiso calc 1
H H11B 0.7577 0.3235 -0.0799 0.066 Uiso calc 1
H H11C 0.8597 0.3717 -0.1770 0.066 Uiso calc 1
C C12 0.8038(4) 0.4762(3) -0.1133(3) 0.0328(8) Uani d 1
C C13 0.7788(3) 0.4731(3) -0.0195(2) 0.0255(7) Uani d 1
C C14 0.8102(4) 0.5627(3) -0.0036(3) 0.0370(9) Uani d 1
C C15 0.7880(5) 0.5631(3) 0.0974(3) 0.0508(12) Uani d 1
H H15A 0.8072 0.6338 0.0917 0.076 Uiso calc 1
H H15B 0.8498 0.5045 0.1448 0.076 Uiso calc 1
H H15C 0.6923 0.5514 0.1217 0.076 Uiso calc 1
C C16 0.7194(3) 0.3772(2) 0.0642(2) 0.0235(7) Uani d 1
C C17 0.7965(3) 0.3002(3) 0.1439(2) 0.0252(7) Uani d 1
H H17 0.8902 0.3077 0.1472 0.030 Uiso calc 1
C C18 0.7346(3) 0.2121(3) 0.2185(2) 0.0221(7) Uani d 1
H H18 0.7886 0.1600 0.2722 0.027 Uiso calc 1
C C19 0.5291(3) 0.2716(3) 0.1418(2) 0.0245(7) Uani d 1
H H19 0.4351 0.2628 0.1412 0.029 Uiso calc 1
C C20 0.5826(3) 0.3599(3) 0.0642(2) 0.0283(8) Uani d 1
H H20 0.5267 0.4092 0.0106 0.034 Uiso calc 1
C C21 -0.2290(3) 0.6006(3) 0.4710(3) 0.0273(7) Uani d 1
H H21A -0.2407 0.6760 0.4631 0.041 Uiso calc 1
H H21B -0.1388 0.5860 0.4420 0.041 Uiso calc 1
H H21C -0.2352 0.5499 0.5426 0.041 Uiso calc 1
C C22 -0.3392(3) 0.5852(3) 0.4182(2) 0.0236(7) Uani d 1
C C23 -0.3380(3) 0.4930(2) 0.4003(2) 0.0182(6) Uani d 1
C C24 -0.4495(3) 0.4833(2) 0.3537(2) 0.0232(7) Uani d 1
C C25 -0.4587(4) 0.3874(3) 0.3338(3) 0.0342(9) Uani d 1
H H25A -0.4937 0.3280 0.3948 0.051 Uiso calc 1
H H25B -0.3672 0.3624 0.3140 0.051 Uiso calc 1
H H25C -0.5213 0.4085 0.2794 0.051 Uiso calc 1
C C26 -0.2210(3) 0.4037(2) 0.4311(2) 0.0169(6) Uani d 1
C C27 -0.2391(3) 0.3009(2) 0.5084(2) 0.0186(6) Uani d 1
H H27 -0.3248 0.2875 0.5454 0.022 Uiso calc 1
C C28 -0.1315(3) 0.2180(2) 0.5311(2) 0.0165(6) Uani d 1
H H28 -0.1458 0.1483 0.5845 0.020 Uiso calc 1
C C29 0.0094(3) 0.3313(2) 0.4081(2) 0.0197(6) Uani d 1
H H29 0.0965 0.3430 0.3731 0.024 Uiso calc 1
C C30 -0.0933(3) 0.4178(2) 0.3811(2) 0.0195(6) Uani d 1
H H30 -0.0761 0.4870 0.3282 0.023 Uiso calc 1

loop_
_atom_site_aniso_label
_atom_site_aniso_U_11
_atom_site_aniso_U_22
_atom_site_aniso_U_33
_atom_site_aniso_U_12
_atom_site_aniso_U_13
_atom_site_aniso_U_23
Cd1 0.01101(11) 0.01454(10) 0.01177(10) -0.00073(8) -0.00071(8) -0.00502(8)
Cd2 0.00964(10) 0.01305(10) 0.01458(11) -0.00053(8) -0.00095(8) -0.00500(8)
Cl1 0.0121(3) 0.0132(3) 0.0141(3) -0.0014(3) -0.0011(3) -0.0055(3)
Cl2 0.0121(3) 0.0143(3) 0.0174(3) -0.0008(3) 0.0012(3) -0.0051(3)
Cl3 0.0133(3) 0.0197(3) 0.0186(3) 0.0013(3) -0.0035(3) -0.0106(3)
Cl4 0.0132(3) 0.0164(3) 0.0146(3) -0.0029(3) -0.0010(3) -0.0044(3)
O1 0.0319(14) 0.0429(14) 0.0270(13) 0.0038(11) -0.0119(11) -0.0240(11)
O2 0.0268(14) 0.0389(14) 0.0338(14) -0.0058(11) -0.0041(11) -0.0217(12)
O3 0.0498(18) 0.0362(16) 0.0269(14) 0.0024(14) 0.0129(13) 0.0014(12)
O4 0.0450(18) 0.0296(14) 0.0456(17) -0.0136(13) -0.0016(14) 0.0033(12)
O5 0.0235(13) 0.0208(12) 0.0476(16) 0.0070(10) -0.0153(11) -0.0164(11)
O6 0.0232(13) 0.0181(11) 0.0440(15) 0.0063(9) -0.0080(11) -0.0150(11)
N1 0.0120(12) 0.0160(12) 0.0140(12) -0.0026(10) -0.0004(9) -0.0055(10)
N2 0.0167(13) 0.0198(12) 0.0144(12) -0.0010(10) -0.0010(10) -0.0057(10)
N3 0.0135(13) 0.0150(12) 0.0148(12) 0.0008(10) -0.0028(10) -0.0059(10)
C1 0.0250(19) 0.044(2) 0.032(2) -0.0085(16) 0.0048(15) -0.0187(17)
C2 0.0188(17) 0.0269(17) 0.0268(17) 0.0005(13) -0.0043(13) -0.0162(14)
C3 0.0130(15) 0.0245(15) 0.0219(16) 0.0019(12) -0.0060(12) -0.0136(13)
C4 0.0227(17) 0.0264(17) 0.0205(16) 0.0043(14) -0.0067(13) -0.0116(14)
C5 0.031(2) 0.048(2) 0.0241(18) -0.0061(18) 0.0001(15) -0.0180(17)
C6 0.0170(16) 0.0206(15) 0.0131(14) -0.0012(12) -0.0016(12) -0.0087(12)
C7 0.0199(17) 0.0290(17) 0.0272(17) 0.0080(13) -0.0146(14) -0.0159(14)
C8 0.0223(17) 0.0217(15) 0.0207(16) 0.0037(13) -0.0076(13) -0.0122(13)
C9 0.0166(16) 0.0194(15) 0.0222(16) 0.0028(12) -0.0069(12) -0.0092(13)
C10 0.0227(17) 0.0175(15) 0.0269(17) -0.0003(13) -0.0066(14) -0.0100(13)
C11 0.057(3) 0.038(2) 0.028(2) 0.011(2) 0.0002(19) -0.0116(17)
C12 0.030(2) 0.0257(18) 0.0231(18) 0.0052(15) 0.0031(15) 0.0030(14)
C13 0.0239(18) 0.0200(16) 0.0204(16) -0.0022(13) -0.0009(14) 0.0020(13)
C14 0.031(2) 0.0286(19) 0.037(2) -0.0079(16) -0.0019(17) 0.0000(16)
C15 0.068(3) 0.038(2) 0.046(3) -0.020(2) -0.008(2) -0.014(2)
C16 0.0246(18) 0.0205(16) 0.0215(16) -0.0015(13) 0.0002(13) -0.0064(13)
C17 0.0185(17) 0.0260(17) 0.0254(17) -0.0063(14) 0.0002(14) -0.0055(14)
C18 0.0180(16) 0.0241(16) 0.0187(15) 0.0021(13) -0.0021(13) -0.0055(13)
C19 0.0127(16) 0.0317(18) 0.0245(17) -0.0012(13) -0.0031(13) -0.0082(14)
C20 0.0258(19) 0.0269(17) 0.0222(17) -0.0007(15) -0.0059(14) -0.0014(14)
C21 0.0262(19) 0.0206(16) 0.038(2) 0.0003(14) -0.0073(15) -0.0152(15)
C22 0.0193(17) 0.0207(16) 0.0291(18) -0.0017(13) 0.0005(14) -0.0098(14)
C23 0.0161(16) 0.0139(14) 0.0215(15) 0.0031(12) -0.0025(12) -0.0060(12)
C24 0.0173(16) 0.0157(15) 0.0333(18) 0.0019(12) -0.0047(14) -0.0081(14)
C25 0.034(2) 0.0270(18) 0.046(2) 0.0034(16) -0.0158(18) -0.0193(17)
C26 0.0147(15) 0.0171(14) 0.0232(16) 0.0019(12) -0.0057(12) -0.0127(13)
C27 0.0153(15) 0.0168(14) 0.0228(16) -0.0031(12) 0.0030(12) -0.0084(12)
C28 0.0149(15) 0.0151(14) 0.0192(15) -0.0019(11) 0.0003(12) -0.0075(12)
C29 0.0173(16) 0.0201(15) 0.0203(15) -0.0037(12) 0.0018(12) -0.0079(13)
C30 0.0210(17) 0.0131(14) 0.0202(15) 0.0004(12) 0.0000(13) -0.0043(12)

loop_
_atom_type_symbol
_atom_type_description
_atom_type_scat_dispersion_real
_atom_type_scat_dispersion_imag
_atom_type_scat_source
C C 0.0033 0.0016 'International Tables Vol C Tables 4.2.6.8 and 6.1.1.4'
H H 0.0000 0.0000 'International Tables Vol C Tables 4.2.6.8 and 6.1.1.4'
N N 0.0061 0.0033 'International Tables Vol C Tables 4.2.6.8 and 6.1.1.4'
O O 0.0106 0.0060 'International Tables Vol C Tables 4.2.6.8 and 6.1.1.4'
Cl Cl 0.1484 0.1585 'International Tables Vol C Tables 4.2.6.8 and 6.1.1.4'
Cd Cd -0.8075 1.2024 'International Tables Vol C Tables 4.2.6.8 and 6.1.1.4'

loop_
_geom_angle_atom_site_label_1
_geom_angle_atom_site_label_2
_geom_angle_atom_site_label_3
_geom_angle_site_symmetry_1
_geom_angle_site_symmetry_3
_geom_angle
N1 Cd1 N2 . . 93.94(8)
N1 Cd1 Cl3 . 2_656 91.38(6)
N2 Cd1 Cl3 . 2_656 92.61(6)
N1 Cd1 Cl2 . . 91.88(6)
N2 Cd1 Cl2 . . 85.55(6)
Cl3 Cd1 Cl2 2_656 . 176.36(2)
N1 Cd1 Cl1 . 2_656 173.05(6)
N2 Cd1 Cl1 . 2_656 91.79(6)
Cl3 Cd1 Cl1 2_656 2_656 84.42(2)
Cl2 Cd1 Cl1 . 2_656 92.48(2)
N1 Cd1 Cl1 . . 86.84(6)
N2 Cd1 Cl1 . . 170.48(6)
Cl3 Cd1 Cl1 2_656 . 96.86(2)
Cl2 Cd1 Cl1 . . 84.94(2)
Cl1 Cd1 Cl1 2_656 . 88.16(2)
N3 Cd2 Cl4 . 2_556 91.69(6)
N3 Cd2 Cl2 . . 91.04(6)
Cl4 Cd2 Cl2 2_556 . 172.39(2)
N3 Cd2 Cl3 . . 94.90(6)
Cl4 Cd2 Cl3 2_556 . 93.40(2)
Cl2 Cd2 Cl3 . . 93.45(2)
N3 Cd2 Cl4 . . 87.86(6)
Cl4 Cd2 Cl4 2_556 . 83.73(2)
Cl2 Cd2 Cl4 . . 89.28(2)
Cl3 Cd2 Cl4 . . 176.08(2)
N3 Cd2 Cl1 . . 173.39(6)
Cl4 Cd2 Cl1 2_556 . 94.23(2)
Cl2 Cd2 Cl1 . . 83.46(2)
Cl3 Cd2 Cl1 . . 81.83(2)
Cl4 Cd2 Cl1 . . 95.70(2)
Cd1 Cl1 Cd1 2_656 . 91.84(2)
Cd1 Cl1 Cd2 2_656 . 94.11(2)
Cd1 Cl1 Cd2 . . 92.96(2)
Cd2 Cl2 Cd1 . . 98.61(2)
Cd1 Cl3 Cd2 2_656 . 99.36(2)
Cd2 Cl4 Cd2 2_556 . 96.27(2)
C2 O2 H2D . . 105(3)
C12 O3 H3D . . 101(3)
C24 O5 H5D . . 102(2)
C8 N1 C9 . . 117.8(2)
C8 N1 Cd1 . . 121.87(19)
C9 N1 Cd1 . . 120.23(19)
C18 N2 C19 . . 117.3(3)
C18 N2 Cd1 . . 120.26(19)
C19 N2 Cd1 . . 122.2(2)
C28 N3 C29 . . 117.1(3)
C28 N3 Cd2 . . 120.99(18)
C29 N3 Cd2 . . 120.74(19)
C2 C1 H1A . . 109.5
C2 C1 H1B . . 109.5
H1A C1 H1B . . 109.5
C2 C1 H1C . . 109.5
H1A C1 H1C . . 109.5
H1B C1 H1C . . 109.5
O2 C2 C3 . . 121.7(3)
O2 C2 C1 . . 116.5(3)
C3 C2 C1 . . 121.8(3)
C4 C3 C2 . . 119.1(3)
C4 C3 C6 . . 120.8(3)
C2 C3 C6 . . 120.1(3)
O1 C4 C3 . . 120.7(3)
O1 C4 C5 . . 115.8(3)
C3 C4 C5 . . 123.5(3)
C4 C5 H5A . . 109.5
C4 C5 H5B . . 109.5
H5A C5 H5B . . 109.5
C4 C5 H5C . . 109.5
H5A C5 H5C . . 109.5
H5B C5 H5C . . 109.5
C7 C6 C10 . . 116.8(3)
C7 C6 C3 . . 121.4(3)
C10 C6 C3 . . 121.8(3)
C8 C7 C6 . . 119.6(3)
C8 C7 H7 . . 120.2
C6 C7 H7 . . 120.2
N1 C8 C7 . . 123.3(3)
N1 C8 H8 . . 118.4
C7 C8 H8 . . 118.4
N1 C9 C10 . . 122.1(3)
N1 C9 H9 . . 118.9
C10 C9 H9 . . 118.9
C9 C10 C6 . . 120.4(3)
C9 C10 H10 . . 119.8
C6 C10 H10 . . 119.8
C12 C11 H11A . . 109.5
C12 C11 H11B . . 109.5
H11A C11 H11B . . 109.5
C12 C11 H11C . . 109.5
H11A C11 H11C . . 109.5
H11B C11 H11C . . 109.5
O3 C12 C13 . . 122.1(3)
O3 C12 C11 . . 112.5(3)
C13 C12 C11 . . 125.4(3)
C12 C13 C14 . . 119.2(3)
C12 C13 C16 . . 119.9(3)
C14 C13 C16 . . 120.9(3)
O4 C14 C13 . . 120.9(4)
O4 C14 C15 . . 117.4(3)
C13 C14 C15 . . 121.7(3)
C14 C15 H15A . . 109.5
C14 C15 H15B . . 109.5
H15A C15 H15B . . 109.5
C14 C15 H15C . . 109.5
H15A C15 H15C . . 109.5
H15B C15 H15C . . 109.5
C17 C16 C20 . . 117.0(3)
C17 C16 C13 . . 122.4(3)
C20 C16 C13 . . 120.6(3)
C18 C17 C16 . . 119.2(3)
C18 C17 H17 . . 120.4
C16 C17 H17 . . 120.4
N2 C18 C17 . . 123.5(3)
N2 C18 H18 . . 118.3
C17 C18 H18 . . 118.3
N2 C19 C20 . . 123.1(3)
N2 C19 H19 . . 118.5
C20 C19 H19 . . 118.5
C19 C20 C16 . . 120.0(3)
C19 C20 H20 . . 120.0
C16 C20 H20 . . 120.0
C22 C21 H21A . . 109.5
C22 C21 H21B . . 109.5
H21A C21 H21B . . 109.5
C22 C21 H21C . . 109.5
H21A C21 H21C . . 109.5
H21B C21 H21C . . 109.5
O6 C22 C23 . . 120.0(3)
O6 C22 C21 . . 116.4(3)
C23 C22 C21 . . 123.5(3)
C22 C23 C24 . . 119.5(3)
C22 C23 C26 . . 121.2(3)
C24 C23 C26 . . 119.3(3)
O5 C24 C23 . . 120.5(3)
O5 C24 C25 . . 116.3(3)
C23 C24 C25 . . 123.3(3)
C24 C25 H25A . . 109.5
C24 C25 H25B . . 109.5
H25A C25 H25B . . 109.5
C24 C25 H25C . . 109.5
H25A C25 H25C . . 109.5
H25B C25 H25C . . 109.5
C30 C26 C27 . . 117.1(3)
C30 C26 C23 . . 122.0(3)
C27 C26 C23 . . 120.8(3)
C28 C27 C26 . . 119.5(3)
C28 C27 H27 . . 120.2
C26 C27 H27 . . 120.2
N3 C28 C27 . . 123.4(3)
N3 C28 H28 . . 118.3
C27 C28 H28 . . 118.3
N3 C29 C30 . . 122.7(3)
N3 C29 H29 . . 118.6
C30 C29 H29 . . 118.6
C26 C30 C29 . . 120.1(3)
C26 C30 H30 . . 119.9
C29 C30 H30 . . 119.9

loop_
_geom_bond_atom_site_label_1
_geom_bond_atom_site_label_2
_geom_bond_site_symmetry_2
_geom_bond_distance
Cd1 N1 . 2.347(2)
Cd1 N2 . 2.358(2)
Cd1 Cl3 2_656 2.5800(7)
Cd1 Cl2 . 2.5992(7)
Cd1 Cl1 2_656 2.6542(7)
Cd1 Cl1 . 2.6800(7)
Cd2 N3 . 2.360(2)
Cd2 Cl4 2_556 2.5885(7)
Cd2 Cl2 . 2.5987(7)
Cd2 Cl3 . 2.6135(7)
Cd2 Cl4 . 2.6400(7)
Cd2 Cl1 . 2.7544(7)
Cl1 Cd1 2_656 2.6542(7)
Cl3 Cd1 2_656 2.5800(7)
Cl4 Cd2 2_556 2.5885(7)
O1 C4 . 1.302(4)
O2 C2 . 1.281(4)
O2 H2D . 0.841(18)
O3 C12 . 1.313(4)
O3 H3D . 0.880(18)
O4 C14 . 1.272(4)
O5 C24 . 1.297(3)
O5 H5D . 0.859(18)
O6 C22 . 1.295(4)
N1 C8 . 1.331(4)
N1 C9 . 1.343(3)
N2 C18 . 1.336(4)
N2 C19 . 1.344(4)
N3 C28 . 1.332(4)
N3 C29 . 1.349(3)
C1 C2 . 1.486(4)
C1 H1A . 0.9800
C1 H1B . 0.9800
C1 H1C . 0.9800
C2 C3 . 1.414(4)
C3 C4 . 1.400(4)
C3 C6 . 1.493(4)
C4 C5 . 1.490(5)
C5 H5A . 0.9800
C5 H5B . 0.9800
C5 H5C . 0.9800
C6 C7 . 1.387(4)
C6 C10 . 1.390(4)
C7 C8 . 1.384(4)
C7 H7 . 0.9500
C8 H8 . 0.9500
C9 C10 . 1.385(4)
C9 H9 . 0.9500
C10 H10 . 0.9500
C11 C12 . 1.487(5)
C11 H11A . 0.9800
C11 H11B . 0.9800
C11 H11C . 0.9800
C12 C13 . 1.375(5)
C13 C14 . 1.432(5)
C13 C16 . 1.493(4)
C14 C15 . 1.498(5)
C15 H15A . 0.9800
C15 H15B . 0.9800
C15 H15C . 0.9800
C16 C17 . 1.394(4)
C16 C20 . 1.398(4)
C17 C18 . 1.390(4)
C17 H17 . 0.9500
C18 H18 . 0.9500
C19 C20 . 1.373(4)
C19 H19 . 0.9500
C20 H20 . 0.9500
C21 C22 . 1.493(4)
C21 H21A . 0.9800
C21 H21B . 0.9800
C21 H21C . 0.9800
C22 C23 . 1.405(4)
C23 C24 . 1.408(4)
C23 C26 . 1.499(4)
C24 C25 . 1.491(4)
C25 H25A . 0.9800
C25 H25B . 0.9800
C25 H25C . 0.9800
C26 C30 . 1.382(4)
C26 C27 . 1.389(4)
C27 C28 . 1.386(4)
C27 H27 . 0.9500
C28 H28 . 0.9500
C29 C30 . 1.382(4)
C29 H29 . 0.9500
C30 H30 . 0.9500
